data_1557224
loop_
_publ_author_name
'Nohara, Isaak'
'Keller, Aramis'
'Tarassenko, Nikolai'
'Prescimone, Alessandro'
'Constable, Edwin C.'
'Housecroft, Catherine E.'

_publ_section_title
;
 Heteroleptic [Cu(P^P)(N^N)][PF6] Compounds with Isomeric
 Dibromo-1,10-Phenanthroline Ligands
;
_journal_issue 1
_journal_name_full Inorganics
_journal_page_first 4
_journal_paper_doi 10.3390/inorganics8010004
_journal_volume 8
_journal_year 2020
_chemical_formula_moiety 'C48 H34 Br2 Cu N2 O P2, F6 P, 1[CH2Cl2]'
_chemical_formula_sum 'C49 H36 Br2 Cl2 Cu F6 N2 O P3'
_chemical_formula_weight 1169.97
_space_group_crystal_system triclinic
_space_group_IT_number 2
_space_group_name_Hall '-P 1'
_space_group_name_H-M_alt 'P -1'
_atom_sites_solution_hydrogens geom
_atom_sites_solution_primary dual
_audit_creation_date 2019-09-30
_audit_creation_method
;
Olex2 1.2
(compiled May 18 2018 14:05:52 for OlexSys, GUI svn.r5506)
;
_cell_angle_alpha 70.330(3)
_cell_angle_beta 77.791(3)
_cell_angle_gamma 87.292(3)
_cell_formula_units_Z 4
_cell_length_a 12.4032(9)
_cell_length_b 18.9805(14)
_cell_length_c 22.0591(17)
_cell_measurement_reflns_used 9774
_cell_measurement_temperature 130
_cell_measurement_theta_max 70.343
_cell_measurement_theta_min 3.802
_cell_volume 4777.9(6)
_computing_cell_refinement 'SAINT v8.34A (Bruker, 2013)'
_computing_data_collection 'Apex2 (Bruker AXS, 2006)'
_computing_data_reduction 'SAINT v8.34A (Bruker, 2013)'
_computing_molecular_graphics 'Olex2 (Dolomanov et al., 2009)'
_computing_publication_material 'Olex2 (Dolomanov et al., 2009)'
_computing_structure_refinement 'ShelXL (Sheldrick, 2015)'
_computing_structure_solution 'ShelXT (Sheldrick, 2015)'
_diffrn_ambient_temperature 130
_diffrn_measured_fraction_theta_full 0.988
_diffrn_measured_fraction_theta_max 0.958
_diffrn_measurement_device Area
_diffrn_measurement_device_type 'Bruker APEX-II CCD'
_diffrn_measurement_method '\f & \w scans'
_diffrn_radiation_monochromator graphite
_diffrn_radiation_probe x-ray
_diffrn_radiation_type CuK\a
_diffrn_radiation_wavelength 1.54178
_diffrn_reflns_av_R_equivalents 0.0261
_diffrn_reflns_av_unetI/netI 0.0293
_diffrn_reflns_Laue_measured_fraction_full 0.988
_diffrn_reflns_Laue_measured_fraction_max 0.958
_diffrn_reflns_limit_h_max 14
_diffrn_reflns_limit_h_min -14
_diffrn_reflns_limit_k_max 22
_diffrn_reflns_limit_k_min -23
_diffrn_reflns_limit_l_max 26
_diffrn_reflns_limit_l_min -25
_diffrn_reflns_number 42627
_diffrn_reflns_point_group_measured_fraction_full 0.988
_diffrn_reflns_point_group_measured_fraction_max 0.958
_diffrn_reflns_theta_full 67.679
_diffrn_reflns_theta_max 70.417
_diffrn_reflns_theta_min 3.647
_diffrn_standards_number 0
_exptl_absorpt_coefficient_mu 5.128
_exptl_absorpt_correction_T_max 0.7533
_exptl_absorpt_correction_T_min 0.6714
_exptl_absorpt_correction_type multi-scan
_exptl_absorpt_process_details
;
SADABS-2012/1 (Bruker,2012) was used for absorption correction.
wR2(int) was 0.0640 before and 0.0349 after correction.
The Ratio of minimum to maximum transmission is 0.8913.
The \l/2 correction factor is 0.0015.
;
_exptl_crystal_colour yellow
_exptl_crystal_colour_primary yellow
_exptl_crystal_density_diffrn 1.626
_exptl_crystal_description block
_exptl_crystal_F_000 2336
_exptl_crystal_recrystallization_method
'The material was recrystallised from a mixture of DCM and ethanol  by solvent layering'
_exptl_crystal_size_max 0.2
_exptl_crystal_size_mid 0.15
_exptl_crystal_size_min 0.1
_refine_diff_density_max 1.283
_refine_diff_density_min -0.900
_refine_diff_density_rms 0.065
_refine_ls_extinction_method none
_refine_ls_goodness_of_fit_ref 1.008
_refine_ls_hydrogen_treatment constr
_refine_ls_matrix_type full
_refine_ls_number_parameters 1135
_refine_ls_number_reflns 17481
_refine_ls_number_restraints 0
_refine_ls_restrained_S_all 1.008
_refine_ls_R_factor_all 0.0350
_refine_ls_R_factor_gt 0.0327
_refine_ls_shift/su_max 0.001
_refine_ls_shift/su_mean 0.000
_refine_ls_structure_factor_coef Fsqd
_refine_ls_weighting_details 'w=1/[\s^2^(Fo^2^)+(0.0367P)^2^+6.2344P] where P=(Fo^2^+2Fc^2^)/3'
_refine_ls_weighting_scheme calc
_refine_ls_wR_factor_gt 0.0817
_refine_ls_wR_factor_ref 0.0834
_reflns_Friedel_coverage 0.000
_reflns_number_gt 16297
_reflns_number_total 17481
_reflns_threshold_expression 'I > 2\s(I)'
_cod_data_source_file ISN164_130K_0m.cif
_cod_data_source_block isn164_130k_0m
_cod_database_code 1557224
_shelx_shelxl_version_number 2014/7
_shelx_space_group_comment
;
The symmetry employed for this shelxl refinement is uniquely defined
by the following loop, which should always be used as a source of
symmetry information in preference to the above space-group names.
They are only intended as comments.
;
_shelx_estimated_absorpt_t_max 0.628
_shelx_estimated_absorpt_t_min 0.427
_olex2_refinement_description
;
1. Fixed Uiso
 At 1.2 times of:
  All C(H) groups
2.a Aromatic/amide H refined with riding coordinates:
 C57(H57), C56(H56), C49(H49), C44(H44), C10(H10), C14(H14), C11(H11),
 C50(H50), C59(H59), C60(H60), C12(H12), C20(H20), C62(H62), C38(H38), C92(H92),
  C2(H2), C86(H86), C9(H9), C66(H66), C81(H81), C42(H42), C90(H90), C45(H45),
 C15(H15), C87(H87), C48(H48), C16(H16), C18(H18), C68(H68), C1(H1), C65(H65),
 C75(H75), C24(H24), C41(H41), C78(H78), C72(H72), C94(H94), C21(H21), C29(H29),
  C96(H96), C63(H63), C17(H17), C82(H82), C64(H64), C27(H27), C33(H33),
 C93(H93), C84(H84), C36(H36), C76(H76), C88(H88), C46(H46), C28(H28), C77(H77),
  C47(H47), C34(H34), C35(H35), C95(H95), C30(H30), C39(H39), C83(H83),
 C22(H22), C71(H71), C23(H23), C40(H40), C89(H89), C69(H69), C70(H70)
;
_olex2_diffrn_ambient_temperature_device 'Oxford Cryosystems'
_olex2_submission_special_instructions 'No special instructions were received'

loop_
_space_group_symop_operation_xyz
'x, y, z'
'-x, -y, -z'

loop_
_atom_site_label
_atom_site_type_symbol
_atom_site_fract_x
_atom_site_fract_y
_atom_site_fract_z
_atom_site_U_iso_or_equiv
_atom_site_adp_type
_atom_site_occupancy
_atom_site_site_symmetry_order
_atom_site_calc_flag
_atom_site_refinement_flags_posn
Br2 Br 0.03184(2) 0.29077(2) 0.79731(2) 0.02750(6) Uani 1 1 d .
Br1 Br -0.19916(2) 0.48677(2) 0.47983(2) 0.03104(7) Uani 1 1 d .
Br4 Br 0.82206(2) 0.16399(2) 0.78453(2) 0.03197(7) Uani 1 1 d .
Br3 Br 0.44264(2) 0.41155(2) 0.56559(2) 0.04071(8) Uani 1 1 d .
Cu1 Cu 0.21857(3) 0.24743(2) 0.50319(2) 0.02062(7) Uani 1 1 d .
Cu2 Cu 0.34483(3) 0.30602(2) 0.89582(2) 0.02209(8) Uani 1 1 d .
P4 P 0.41226(5) 0.39429(3) 0.92729(3) 0.02188(12) Uani 1 1 d .
P3 P 0.20432(5) 0.23866(3) 0.97156(3) 0.02208(12) Uani 1 1 d .
P1 P 0.13213(5) 0.14478(3) 0.50384(3) 0.02037(11) Uani 1 1 d .
P2 P 0.37521(5) 0.27733(3) 0.42690(3) 0.02127(11) Uani 1 1 d .
P5 P -0.03131(5) 0.46697(3) 0.23763(3) 0.02752(13) Uani 1 1 d .
P6 P 0.45213(5) 0.08089(3) 0.72400(3) 0.02802(13) Uani 1 1 d .
O1 O 0.20913(14) 0.24877(9) 0.36421(8) 0.0256(3) Uani 1 1 d .
O2 O 0.38199(14) 0.26055(9) 1.04045(8) 0.0257(3) Uani 1 1 d .
F10 F 0.45106(15) -0.00738(9) 0.75966(9) 0.0477(4) Uani 1 1 d .
F3 F -0.04357(17) 0.52147(9) 0.28020(8) 0.0479(4) Uani 1 1 d .
F7 F 0.45138(16) 0.16887(9) 0.68775(11) 0.0580(5) Uani 1 1 d .
F6 F -0.02234(19) 0.41192(11) 0.19652(9) 0.0589(5) Uani 1 1 d .
N1 N 0.10477(16) 0.33211(10) 0.48534(9) 0.0215(4) Uani 1 1 d .
N2 N 0.17937(16) 0.26024(10) 0.59438(9) 0.0219(4) Uani 1 1 d .
N4 N 0.48188(17) 0.24533(10) 0.87113(9) 0.0238(4) Uani 1 1 d .
N3 N 0.35549(16) 0.33737(11) 0.79536(9) 0.0223(4) Uani 1 1 d .
F1 F -0.0961(3) 0.52167(16) 0.18852(12) 0.0944(10) Uani 1 1 d .
F8 F 0.32983(19) 0.08253(13) 0.76239(14) 0.0861(9) Uani 1 1 d .
C4 C -0.04003(19) 0.39096(12) 0.54396(11) 0.0218(4) Uani 1 1 d .
C54 C 0.51814(19) 0.26483(12) 0.80470(11) 0.0203(4) Uani 1 1 d .
C52 C 0.48091(19) 0.33389(12) 0.69476(11) 0.0212(4) Uani 1 1 d .
C53 C 0.44891(18) 0.31300(12) 0.76387(11) 0.0199(4) Uani 1 1 d .
C6 C 0.09290(18) 0.30603(12) 0.60015(11) 0.0196(4) Uani 1 1 d .
F12 F 0.4042(3) 0.07031(15) 0.66719(13) 0.0954(9) Uani 1 1 d .
C7 C 0.04354(19) 0.31808(12) 0.65963(11) 0.0210(4) Uani 1 1 d .
C5 C 0.05159(18) 0.34397(12) 0.54126(10) 0.0197(4) Uani 1 1 d .
C61 C 0.1245(2) 0.17863(13) 0.94676(11) 0.0254(5) Uani 1 1 d .
C57 C 0.5836(2) 0.30873(13) 0.66640(11) 0.0238(5) Uani 1 1 d .
H57 H 0.6051 0.3221 0.6199 0.029 Uiso 1 1 calc R
C73 C 0.2480(2) 0.17092(13) 1.04338(11) 0.0255(5) Uani 1 1 d .
C55 C 0.62007(19) 0.24217(12) 0.77508(11) 0.0221(4) Uani 1 1 d .
C51 C 0.4083(2) 0.38101(13) 0.65868(11) 0.0260(5) Uani 1 1 d .
C56 C 0.6506(2) 0.26615(12) 0.70479(11) 0.0240(5) Uani 1 1 d .
H56 H 0.7195 0.2518 0.6846 0.029 Uiso 1 1 calc R
C85 C 0.55758(19) 0.37900(12) 0.93109(11) 0.0232(5) Uani 1 1 d .
C13 C 0.36709(19) 0.37339(12) 0.37256(11) 0.0224(4) Uani 1 1 d .
C49 C 0.29183(19) 0.38281(14) 0.75866(11) 0.0255(5) Uani 1 1 d .
H49 H 0.2274 0.4007 0.7801 0.031 Uiso 1 1 calc R
C74 C 0.3321(2) 0.18940(13) 1.06905(11) 0.0259(5) Uani 1 1 d .
C3 C -0.0744(2) 0.42545(13) 0.48404(12) 0.0246(5) Uani 1 1 d .
C44 C 0.2280(2) 0.02743(13) 0.45964(12) 0.0258(5) Uani 1 1 d .
H44 H 0.1800 0.0391 0.4295 0.031 Uiso 1 1 calc R
C8 C 0.08941(19) 0.27944(13) 0.71495(11) 0.0230(5) Uani 1 1 d .
C10 C 0.2193(2) 0.22552(13) 0.64788(12) 0.0265(5) Uani 1 1 d .
H10 H 0.2798 0.1935 0.6443 0.032 Uiso 1 1 calc R
C14 C 0.3660(2) 0.42933(13) 0.40026(11) 0.0255(5) Uani 1 1 d .
H14 H 0.3749 0.4167 0.4444 0.031 Uiso 1 1 calc R
C11 C -0.04772(19) 0.36702(13) 0.66020(11) 0.0248(5) Uani 1 1 d .
H11 H -0.0809 0.3755 0.7000 0.030 Uiso 1 1 calc R
C50 C 0.3149(2) 0.40566(14) 0.68980(12) 0.0280(5) Uani 1 1 d .
H50 H 0.2666 0.4377 0.6653 0.034 Uiso 1 1 calc R
C59 C 0.6477(2) 0.17722(14) 0.88521(12) 0.0305(5) Uani 1 1 d .
H59 H 0.6911 0.1468 0.9143 0.037 Uiso 1 1 calc R
C58 C 0.6835(2) 0.19711(12) 0.81859(12) 0.0251(5) Uani 1 1 d .
C60 C 0.5454(2) 0.20285(14) 0.90956(12) 0.0301(5) Uani 1 1 d .
H60 H 0.5204 0.1891 0.9559 0.036 Uiso 1 1 calc R
C43 C 0.22489(18) 0.06832(12) 0.50175(11) 0.0219(4) Uani 1 1 d .
C80 C 0.34350(19) 0.38913(14) 1.01041(11) 0.0253(5) Uani 1 1 d .
F5 F 0.0775(2) 0.5079(2) 0.19380(15) 0.1090(12) Uani 1 1 d .
C12 C -0.08784(19) 0.40139(13) 0.60542(11) 0.0250(5) Uani 1 1 d .
H12 H -0.1490 0.4331 0.6077 0.030 Uiso 1 1 calc R
C20 C 0.5203(2) 0.23230(13) 0.51182(12) 0.0279(5) Uani 1 1 d .
H20 H 0.4585 0.2043 0.5423 0.034 Uiso 1 1 calc R
F4 F 0.0378(4) 0.41341(16) 0.28539(14) 0.1285(16) Uani 1 1 d .
C31 C 0.1062(2) 0.21523(13) 0.37365(12) 0.0260(5) Uani 1 1 d .
C62 C 0.0109(2) 0.16477(15) 0.97045(13) 0.0329(6) Uani 1 1 d .
H62 H -0.0285 0.1884 0.9998 0.039 Uiso 1 1 calc R
C37 C 0.02061(19) 0.10083(13) 0.57428(11) 0.0238(5) Uani 1 1 d .
C38 C 0.0180(2) 0.02564(15) 0.61200(12) 0.0318(5) Uani 1 1 d .
H38 H 0.0773 -0.0052 0.6028 0.038 Uiso 1 1 calc R
F11 F 0.57290(19) 0.07884(17) 0.68661(18) 0.1252(15) Uani 1 1 d .
C92 C 0.4862(2) 0.54589(14) 0.87769(12) 0.0289(5) Uani 1 1 d .
H92 H 0.5448 0.5301 0.9005 0.035 Uiso 1 1 calc R
C91 C 0.4090(2) 0.49366(13) 0.87998(11) 0.0254(5) Uani 1 1 d .
C2 C -0.0191(2) 0.41531(14) 0.42712(12) 0.0278(5) Uani 1 1 d .
H2 H -0.0414 0.4398 0.3867 0.033 Uiso 1 1 calc R
C86 C 0.6298(2) 0.37863(13) 0.87320(12) 0.0278(5) Uani 1 1 d .
H86 H 0.6022 0.3879 0.8343 0.033 Uiso 1 1 calc R
F9 F 0.4977(3) 0.09183(14) 0.78137(15) 0.1128(13) Uani 1 1 d .
C67 C 0.1006(2) 0.29387(14) 1.00615(12) 0.0268(5) Uani 1 1 d .
C9 C 0.1770(2) 0.23367(14) 0.70933(11) 0.0270(5) Uani 1 1 d .
H9 H 0.2085 0.2080 0.7463 0.032 Uiso 1 1 calc R
C26 C 0.3029(2) 0.20984(12) 0.34875(11) 0.0252(5) Uani 1 1 d .
C19 C 0.5089(2) 0.27615(13) 0.44887(12) 0.0257(5) Uani 1 1 d .
C66 C 0.1811(2) 0.14436(14) 0.90312(12) 0.0294(5) Uani 1 1 d .
H66 H 0.2579 0.1542 0.8860 0.035 Uiso 1 1 calc R
C81 C 0.2953(2) 0.44970(15) 1.02661(13) 0.0307(5) Uani 1 1 d .
H81 H 0.3029 0.4980 0.9941 0.037 Uiso 1 1 calc R
C42 C -0.0670(2) 0.14556(15) 0.58929(13) 0.0316(5) Uani 1 1 d .
H42 H -0.0648 0.1976 0.5650 0.038 Uiso 1 1 calc R
C90 C 0.5993(2) 0.36473(15) 0.98777(12) 0.0317(5) Uani 1 1 d .
H90 H 0.5516 0.3647 1.0276 0.038 Uiso 1 1 calc R
C32 C 0.06109(19) 0.16306(12) 0.43509(11) 0.0234(5) Uani 1 1 d .
C45 C 0.3015(2) -0.03054(14) 0.46177(14) 0.0338(6) Uani 1 1 d .
H45 H 0.3054 -0.0575 0.4321 0.041 Uiso 1 1 calc R
C15 C 0.3519(2) 0.50318(13) 0.36435(12) 0.0279(5) Uani 1 1 d .
H15 H 0.3537 0.5411 0.3833 0.033 Uiso 1 1 calc R
C25 C 0.3938(2) 0.22150(12) 0.37234(11) 0.0250(5) Uani 1 1 d .
C87 C 0.7403(2) 0.36504(15) 0.87170(14) 0.0351(6) Uani 1 1 d .
H87 H 0.7886 0.3655 0.8319 0.042 Uiso 1 1 calc R
C48 C 0.2953(2) 0.05042(14) 0.54624(12) 0.0282(5) Uani 1 1 d .
H48 H 0.2945 0.0790 0.5743 0.034 Uiso 1 1 calc R
C79 C 0.33005(19) 0.31861(14) 1.05940(11) 0.0257(5) Uani 1 1 d .
C16 C 0.3353(2) 0.52190(14) 0.30057(12) 0.0314(5) Uani 1 1 d .
H16 H 0.3238 0.5725 0.2762 0.038 Uiso 1 1 calc R
C18 C 0.3530(2) 0.39297(14) 0.30782(12) 0.0298(5) Uani 1 1 d .
H18 H 0.3555 0.3556 0.2878 0.036 Uiso 1 1 calc R
C68 C 0.0448(2) 0.27048(17) 1.07166(13) 0.0373(6) Uani 1 1 d .
H68 H 0.0589 0.2231 1.1011 0.045 Uiso 1 1 calc R
C1 C 0.0710(2) 0.36807(13) 0.42979(11) 0.0259(5) Uani 1 1 d .
H1 H 0.1099 0.3613 0.3902 0.031 Uiso 1 1 calc R
C65 C 0.1254(2) 0.09559(15) 0.88449(14) 0.0362(6) Uani 1 1 d .
H65 H 0.1642 0.0718 0.8551 0.043 Uiso 1 1 calc R
C75 C 0.3740(2) 0.13778(16) 1.11934(12) 0.0336(6) Uani 1 1 d .
H75 H 0.4318 0.1519 1.1355 0.040 Uiso 1 1 calc R
C24 C 0.6003(2) 0.31829(16) 0.40491(14) 0.0366(6) Uani 1 1 d .
H24 H 0.5935 0.3491 0.3620 0.044 Uiso 1 1 calc R
C41 C -0.1571(2) 0.11423(18) 0.63957(14) 0.0393(6) Uani 1 1 d .
H41 H -0.2174 0.1445 0.6486 0.047 Uiso 1 1 calc R
C78 C 0.2060(2) 0.09737(15) 1.07169(13) 0.0363(6) Uani 1 1 d .
H78 H 0.1482 0.0827 1.0559 0.044 Uiso 1 1 calc R
C72 C 0.0775(2) 0.36298(15) 0.96334(14) 0.0335(6) Uani 1 1 d .
H72 H 0.1154 0.3793 0.9186 0.040 Uiso 1 1 calc R
C94 C 0.3931(3) 0.64463(15) 0.80892(14) 0.0391(6) Uani 1 1 d .
H94 H 0.3878 0.6961 0.7847 0.047 Uiso 1 1 calc R
C21 C 0.6211(2) 0.22903(15) 0.53064(14) 0.0357(6) Uani 1 1 d .
H21 H 0.6282 0.1985 0.5736 0.043 Uiso 1 1 calc R
C29 C 0.4958(3) 0.13966(15) 0.31847(13) 0.0398(7) Uani 1 1 d .
H29 H 0.5623 0.1154 0.3079 0.048 Uiso 1 1 calc R
C96 C 0.3242(2) 0.51789(15) 0.84604(14) 0.0371(6) Uani 1 1 d .
H96 H 0.2715 0.4827 0.8469 0.045 Uiso 1 1 calc R
C63 C -0.0442(2) 0.11682(17) 0.95132(14) 0.0401(6) Uani 1 1 d .
H63 H -0.1214 0.1079 0.9673 0.048 Uiso 1 1 calc R
C17 C 0.3355(3) 0.46689(14) 0.27262(12) 0.0352(6) Uani 1 1 d .
H17 H 0.3236 0.4796 0.2291 0.042 Uiso 1 1 calc R
C82 C 0.2361(2) 0.44042(17) 1.08996(14) 0.0377(6) Uani 1 1 d .
H82 H 0.2032 0.4822 1.1005 0.045 Uiso 1 1 calc R
C64 C 0.0132(2) 0.08193(15) 0.90894(14) 0.0384(6) Uani 1 1 d .
H64 H -0.0246 0.0483 0.8965 0.046 Uiso 1 1 calc R
C27 C 0.3068(2) 0.16478(14) 0.31027(12) 0.0326(6) Uani 1 1 d .
H27 H 0.2441 0.1585 0.2941 0.039 Uiso 1 1 calc R
C33 C -0.0446(2) 0.13429(13) 0.44299(13) 0.0287(5) Uani 1 1 d .
H33 H -0.0773 0.0979 0.4837 0.034 Uiso 1 1 calc R
C93 C 0.4778(2) 0.62108(15) 0.84214(13) 0.0342(6) Uani 1 1 d .
H93 H 0.5307 0.6565 0.8407 0.041 Uiso 1 1 calc R
C84 C 0.2724(2) 0.30856(16) 1.12274(12) 0.0344(6) Uani 1 1 d .
H84 H 0.2651 0.2604 1.1555 0.041 Uiso 1 1 calc R
C36 C 0.0491(3) 0.23958(15) 0.32346(13) 0.0375(6) Uani 1 1 d .
H36 H 0.0818 0.2756 0.2825 0.045 Uiso 1 1 calc R
C76 C 0.3305(2) 0.06518(16) 1.14575(13) 0.0396(6) Uani 1 1 d .
H76 H 0.3587 0.0292 1.1801 0.047 Uiso 1 1 calc R
C88 C 0.7805(2) 0.35071(17) 0.92851(16) 0.0431(7) Uani 1 1 d .
H88 H 0.8565 0.3410 0.9278 0.052 Uiso 1 1 calc R
C46 C 0.3691(2) -0.04909(15) 0.50721(15) 0.0371(6) Uani 1 1 d .
H46 H 0.4177 -0.0897 0.5093 0.045 Uiso 1 1 calc R
C28 C 0.4040(3) 0.12914(15) 0.29592(13) 0.0386(6) Uani 1 1 d .
H28 H 0.4076 0.0972 0.2704 0.046 Uiso 1 1 calc R
C77 C 0.2467(3) 0.04539(16) 1.12221(14) 0.0428(7) Uani 1 1 d .
H77 H 0.2165 -0.0042 1.1407 0.051 Uiso 1 1 calc R
C47 C 0.3662(2) -0.00883(15) 0.54962(14) 0.0343(6) Uani 1 1 d .
H47 H 0.4125 -0.0218 0.5808 0.041 Uiso 1 1 calc R
C34 C -0.1028(2) 0.15765(16) 0.39280(14) 0.0374(6) Uani 1 1 d .
H34 H -0.1743 0.1371 0.3992 0.045 Uiso 1 1 calc R
C35 C -0.0564(3) 0.21112(17) 0.33316(15) 0.0440(7) Uani 1 1 d .
H35 H -0.0970 0.2282 0.2991 0.053 Uiso 1 1 calc R
C95 C 0.3162(3) 0.59360(17) 0.81082(16) 0.0455(7) Uani 1 1 d .
H95 H 0.2576 0.6099 0.7881 0.055 Uiso 1 1 calc R
C30 C 0.4913(2) 0.18550(14) 0.35653(12) 0.0324(6) Uani 1 1 d .
H30 H 0.5547 0.1924 0.3719 0.039 Uiso 1 1 calc R
C39 C -0.0716(3) -0.00471(17) 0.66346(14) 0.0424(7) Uani 1 1 d .
H39 H -0.0722 -0.0560 0.6897 0.051 Uiso 1 1 calc R
C83 C 0.2253(2) 0.37003(18) 1.13762(14) 0.0408(7) Uani 1 1 d .
H83 H 0.1852 0.3638 1.1809 0.049 Uiso 1 1 calc R
C22 C 0.7112(2) 0.27047(17) 0.48649(16) 0.0416(7) Uani 1 1 d .
H22 H 0.7802 0.2682 0.4992 0.050 Uiso 1 1 calc R
C71 C -0.0010(2) 0.40815(17) 0.98592(18) 0.0460(7) Uani 1 1 d .
H71 H -0.0176 0.4549 0.9564 0.055 Uiso 1 1 calc R
F2 F -0.1387(3) 0.4259(2) 0.28286(16) 0.1457(18) Uani 1 1 d .
C23 C 0.7008(2) 0.31524(18) 0.42382(16) 0.0458(7) Uani 1 1 d .
H23 H 0.7625 0.3439 0.3938 0.055 Uiso 1 1 calc R
C40 C -0.1593(2) 0.03897(19) 0.67664(14) 0.0440(7) Uani 1 1 d .
H40 H -0.2210 0.0176 0.7110 0.053 Uiso 1 1 calc R
C89 C 0.7103(2) 0.35055(18) 0.98615(15) 0.0431(7) Uani 1 1 d .
H89 H 0.7383 0.3406 1.0250 0.052 Uiso 1 1 calc R
C69 C -0.0322(3) 0.3173(2) 1.09364(16) 0.0498(8) Uani 1 1 d .
H69 H -0.0693 0.3021 1.1385 0.060 Uiso 1 1 calc R
C70 C -0.0547(3) 0.3852(2) 1.05097(19) 0.0511(8) Uani 1 1 d .
H70 H -0.1075 0.4164 1.0664 0.061 Uiso 1 1 calc R

loop_
_atom_site_aniso_label
_atom_site_aniso_U_11
_atom_site_aniso_U_22
_atom_site_aniso_U_33
_atom_site_aniso_U_23
_atom_site_aniso_U_13
_atom_site_aniso_U_12
Br2 0.03410(13) 0.03141(13) 0.01660(11) -0.00782(9) -0.00604(9) 0.00653(10)
Br1 0.03218(13) 0.03491(14) 0.02466(12) -0.00808(10) -0.00980(10) 0.01779(11)
Br4 0.02922(13) 0.02645(13) 0.03673(14) -0.00609(10) -0.00856(10) 0.00863(10)
Br3 0.04416(16) 0.05867(19) 0.01516(12) -0.00664(11) -0.01044(11) 0.01795(13)
Cu1 0.02502(17) 0.01643(15) 0.01726(15) -0.00424(12) -0.00088(12) 0.00463(12)
Cu2 0.02606(17) 0.02242(16) 0.01437(15) -0.00258(12) -0.00266(12) -0.00010(13)
P4 0.0255(3) 0.0219(3) 0.0154(3) -0.0036(2) -0.0024(2) -0.0006(2)
P3 0.0243(3) 0.0216(3) 0.0158(3) -0.0003(2) -0.0044(2) -0.0002(2)
P1 0.0231(3) 0.0161(2) 0.0184(3) -0.0029(2) -0.0018(2) 0.0030(2)
P2 0.0251(3) 0.0170(3) 0.0180(3) -0.0040(2) 0.0000(2) 0.0030(2)
P5 0.0357(3) 0.0271(3) 0.0191(3) -0.0070(2) -0.0071(2) 0.0071(3)
P6 0.0250(3) 0.0232(3) 0.0307(3) -0.0032(2) -0.0050(2) 0.0024(2)
O2 0.0310(9) 0.0194(8) 0.0231(8) -0.0059(6) -0.0006(7) 0.0012(6)
O3 0.0298(9) 0.0259(8) 0.0168(7) -0.0029(6) -0.0015(6) -0.0031(7)
F10 0.0562(10) 0.0247(8) 0.0522(10) -0.0057(7) -0.0033(8) 0.0090(7)
F3 0.0858(13) 0.0314(8) 0.0316(8) -0.0144(7) -0.0197(8) 0.0156(8)
F7 0.0539(11) 0.0274(9) 0.0811(14) 0.0076(9) -0.0305(10) -0.0051(8)
F6 0.0887(15) 0.0555(11) 0.0475(11) -0.0341(9) -0.0211(10) 0.0140(10)
N1 0.0273(10) 0.0171(9) 0.0178(9) -0.0040(7) -0.0035(7) 0.0049(7)
N2 0.0245(9) 0.0196(9) 0.0199(9) -0.0059(7) -0.0032(7) 0.0041(7)
N4 0.0311(10) 0.0183(9) 0.0184(9) -0.0013(7) -0.0054(8) 0.0022(8)
N3 0.0252(10) 0.0219(9) 0.0183(9) -0.0041(7) -0.0053(7) 0.0006(7)
F1 0.145(2) 0.107(2) 0.0633(14) -0.0516(14) -0.0721(16) 0.0910(19)
F8 0.0561(13) 0.0531(13) 0.1050(19) -0.0008(12) 0.0311(13) 0.0174(10)
C4 0.0244(11) 0.0198(11) 0.0201(11) -0.0054(9) -0.0050(9) 0.0045(9)
C54 0.0271(11) 0.0150(10) 0.0180(10) -0.0032(8) -0.0063(9) -0.0012(8)
C52 0.0271(11) 0.0172(10) 0.0186(10) -0.0038(8) -0.0066(9) -0.0015(8)
C53 0.0251(11) 0.0151(10) 0.0184(10) -0.0037(8) -0.0051(9) -0.0013(8)
C6 0.0217(10) 0.0166(10) 0.0181(10) -0.0033(8) -0.0034(8) 0.0020(8)
F12 0.168(3) 0.0705(16) 0.0652(15) -0.0210(12) -0.0633(18) -0.0033(17)
C7 0.0240(11) 0.0201(10) 0.0179(10) -0.0055(8) -0.0037(9) 0.0012(9)
C5 0.0231(11) 0.0170(10) 0.0172(10) -0.0042(8) -0.0034(8) 0.0026(8)
C61 0.0305(12) 0.0228(11) 0.0186(11) 0.0005(9) -0.0084(9) 0.0000(9)
C57 0.0323(12) 0.0213(11) 0.0167(10) -0.0058(9) -0.0038(9) 0.0008(9)
C73 0.0275(12) 0.0262(12) 0.0166(10) 0.0004(9) -0.0037(9) 0.0004(9)
C55 0.0273(11) 0.0151(10) 0.0232(11) -0.0047(8) -0.0062(9) 0.0002(8)
C51 0.0338(13) 0.0274(12) 0.0151(10) -0.0033(9) -0.0079(9) 0.0006(10)
C56 0.0271(12) 0.0191(11) 0.0245(11) -0.0074(9) -0.0030(9) 0.0033(9)
C85 0.0268(11) 0.0192(10) 0.0215(11) -0.0049(9) -0.0034(9) -0.0010(9)
C13 0.0241(11) 0.0186(10) 0.0192(11) -0.0031(8) 0.0009(9) 0.0022(8)
C49 0.0237(11) 0.0294(12) 0.0223(11) -0.0070(9) -0.0057(9) 0.0030(9)
C74 0.0289(12) 0.0259(12) 0.0172(11) -0.0014(9) -0.0018(9) -0.0009(9)
C3 0.0276(12) 0.0209(11) 0.0244(11) -0.0056(9) -0.0085(9) 0.0095(9)
C44 0.0261(12) 0.0229(11) 0.0255(12) -0.0064(9) -0.0020(9) -0.0001(9)
C8 0.0279(12) 0.0229(11) 0.0173(10) -0.0061(9) -0.0035(9) 0.0005(9)
C10 0.0288(12) 0.0256(12) 0.0230(11) -0.0056(9) -0.0072(9) 0.0098(9)
C14 0.0313(12) 0.0240(11) 0.0198(11) -0.0060(9) -0.0044(9) 0.0026(9)
C11 0.0254(11) 0.0285(12) 0.0212(11) -0.0113(9) -0.0027(9) 0.0066(9)
C50 0.0285(12) 0.0329(13) 0.0216(11) -0.0051(10) -0.0113(9) 0.0058(10)
C59 0.0373(14) 0.0230(12) 0.0278(12) -0.0008(10) -0.0143(11) 0.0084(10)
C58 0.0274(12) 0.0163(10) 0.0309(12) -0.0065(9) -0.0072(10) 0.0021(9)
C60 0.0395(14) 0.0256(12) 0.0199(11) -0.0002(9) -0.0076(10) 0.0032(10)
C43 0.0200(10) 0.0173(10) 0.0214(11) -0.0017(8) 0.0024(8) 0.0021(8)
C80 0.0240(11) 0.0329(13) 0.0190(11) -0.0093(9) -0.0029(9) -0.0014(9)
F5 0.0631(15) 0.179(3) 0.104(2) -0.094(2) 0.0319(14) -0.0569(18)
C12 0.0261(11) 0.0268(12) 0.0225(11) -0.0094(9) -0.0061(9) 0.0104(9)
C20 0.0326(13) 0.0212(11) 0.0283(12) -0.0081(10) -0.0037(10) 0.0049(9)
F4 0.260(4) 0.0910(19) 0.0844(18) -0.0585(16) -0.118(2) 0.118(3)
C31 0.0325(12) 0.0193(11) 0.0247(12) -0.0059(9) -0.0053(10) 0.0031(9)
C62 0.0298(13) 0.0393(14) 0.0259(12) -0.0064(11) -0.0048(10) -0.0030(11)
C37 0.0255(11) 0.0253(11) 0.0188(11) -0.0064(9) -0.0024(9) 0.0005(9)
C38 0.0322(13) 0.0297(13) 0.0259(12) -0.0030(10) 0.0000(10) -0.0007(10)
F11 0.0405(12) 0.090(2) 0.160(3) 0.0306(19) 0.0370(15) 0.0174(12)
C92 0.0340(13) 0.0286(12) 0.0226(12) -0.0072(10) -0.0043(10) -0.0014(10)
C91 0.0322(12) 0.0233(11) 0.0174(11) -0.0042(9) -0.0022(9) 0.0005(9)
C2 0.0359(13) 0.0261(12) 0.0188(11) -0.0034(9) -0.0087(10) 0.0099(10)
C86 0.0310(13) 0.0253(12) 0.0239(12) -0.0067(9) -0.0009(10) -0.0026(10)
F9 0.209(4) 0.0512(14) 0.108(2) -0.0153(14) -0.113(2) -0.0031(17)
C67 0.0245(11) 0.0293(12) 0.0264(12) -0.0085(10) -0.0059(9) 0.0004(9)
C9 0.0323(13) 0.0272(12) 0.0195(11) -0.0041(9) -0.0085(9) 0.0069(10)
C26 0.0353(13) 0.0171(10) 0.0162(10) -0.0017(8) 0.0033(9) 0.0013(9)
C19 0.0271(12) 0.0223(11) 0.0262(12) -0.0085(9) -0.0024(9) 0.0047(9)
C66 0.0313(13) 0.0266(12) 0.0281(12) -0.0047(10) -0.0091(10) 0.0026(10)
C81 0.0287(12) 0.0340(13) 0.0288(13) -0.0114(11) -0.0026(10) -0.0008(10)
C42 0.0306(13) 0.0350(14) 0.0303(13) -0.0140(11) -0.0043(10) 0.0054(10)
C90 0.0333(13) 0.0374(14) 0.0236(12) -0.0084(10) -0.0064(10) -0.0004(11)
C32 0.0282(12) 0.0188(10) 0.0223(11) -0.0063(9) -0.0056(9) 0.0064(9)
C45 0.0347(14) 0.0256(12) 0.0395(14) -0.0141(11) 0.0004(11) 0.0030(10)
C15 0.0349(13) 0.0218(11) 0.0248(12) -0.0091(9) 0.0008(10) 0.0005(10)
C25 0.0343(13) 0.0171(10) 0.0174(10) -0.0026(8) 0.0020(9) 0.0029(9)
C87 0.0332(14) 0.0327(14) 0.0370(14) -0.0143(11) 0.0021(11) 0.0010(11)
C48 0.0270(12) 0.0246(12) 0.0309(13) -0.0072(10) -0.0056(10) 0.0023(9)
C79 0.0246(11) 0.0312(12) 0.0212(11) -0.0090(10) -0.0036(9) -0.0021(9)
C16 0.0447(15) 0.0188(11) 0.0224(12) -0.0003(9) -0.0007(10) 0.0026(10)
C18 0.0461(15) 0.0220(12) 0.0191(11) -0.0068(9) -0.0020(10) -0.0019(10)
C68 0.0353(14) 0.0466(16) 0.0275(13) -0.0109(12) -0.0043(11) 0.0028(12)
C1 0.0357(13) 0.0238(11) 0.0156(10) -0.0054(9) -0.0031(9) 0.0069(10)
C65 0.0461(16) 0.0279(13) 0.0379(14) -0.0114(11) -0.0167(12) 0.0082(11)
C75 0.0323(13) 0.0385(14) 0.0227(12) 0.0007(10) -0.0080(10) 0.0004(11)
C24 0.0320(14) 0.0378(15) 0.0303(13) -0.0020(11) -0.0018(11) 0.0006(11)
C41 0.0285(13) 0.0578(18) 0.0366(15) -0.0270(14) 0.0002(11) 0.0041(12)
C78 0.0424(15) 0.0292(13) 0.0311(13) 0.0017(11) -0.0121(11) -0.0065(11)
C72 0.0286(13) 0.0305(13) 0.0392(14) -0.0086(11) -0.0075(11) 0.0013(10)
C94 0.0511(17) 0.0225(12) 0.0347(14) -0.0006(11) -0.0050(12) 0.0028(11)
C21 0.0430(15) 0.0313(13) 0.0361(14) -0.0128(11) -0.0147(12) 0.0097(11)
C29 0.0517(17) 0.0311(14) 0.0304(14) -0.0115(11) 0.0031(12) 0.0156(12)
C96 0.0392(15) 0.0286(13) 0.0410(15) -0.0042(11) -0.0151(12) -0.0011(11)
C63 0.0339(14) 0.0446(16) 0.0382(15) -0.0072(12) -0.0089(12) -0.0082(12)
C17 0.0574(17) 0.0260(13) 0.0176(11) -0.0021(10) -0.0059(11) -0.0006(12)
C82 0.0364(14) 0.0428(15) 0.0350(14) -0.0202(12) 0.0021(11) 0.0003(12)
C64 0.0465(16) 0.0310(14) 0.0407(15) -0.0092(12) -0.0191(13) -0.0031(12)
C27 0.0487(16) 0.0243(12) 0.0215(12) -0.0067(10) -0.0017(11) -0.0002(11)
C33 0.0315(13) 0.0222(11) 0.0293(12) -0.0052(10) -0.0058(10) 0.0013(9)
C93 0.0433(15) 0.0266(13) 0.0302(13) -0.0093(10) -0.0010(11) -0.0056(11)
C84 0.0388(14) 0.0381(14) 0.0209(12) -0.0056(10) 0.0000(10) -0.0074(11)
C36 0.0498(16) 0.0284(13) 0.0283(13) 0.0010(10) -0.0119(12) -0.0008(12)
C76 0.0456(16) 0.0341(14) 0.0268(13) 0.0079(11) -0.0120(12) 0.0039(12)
C88 0.0292(14) 0.0457(17) 0.0543(18) -0.0175(14) -0.0079(13) 0.0054(12)
C46 0.0274(13) 0.0264(13) 0.0542(17) -0.0125(12) -0.0046(12) 0.0084(10)
C28 0.0611(18) 0.0270(13) 0.0256(13) -0.0125(11) 0.0002(12) 0.0058(12)
C77 0.0541(18) 0.0278(14) 0.0348(15) 0.0070(11) -0.0118(13) -0.0045(12)
C47 0.0267(12) 0.0280(13) 0.0442(15) -0.0048(11) -0.0120(11) 0.0042(10)
C34 0.0357(14) 0.0348(14) 0.0421(15) -0.0096(12) -0.0149(12) 0.0023(11)
C35 0.0506(17) 0.0404(16) 0.0399(16) -0.0026(13) -0.0255(14) 0.0037(13)
C95 0.0489(17) 0.0336(15) 0.0486(17) 0.0000(13) -0.0223(14) 0.0043(13)
C30 0.0389(14) 0.0273(12) 0.0260(12) -0.0076(10) 0.0002(10) 0.0083(11)
C39 0.0449(16) 0.0406(16) 0.0283(14) 0.0019(12) 0.0011(12) -0.0098(13)
C83 0.0419(15) 0.0509(17) 0.0261(13) -0.0165(12) 0.0084(11) -0.0067(13)
C22 0.0322(14) 0.0405(16) 0.0550(18) -0.0159(14) -0.0164(13) 0.0069(12)
C71 0.0350(15) 0.0364(15) 0.071(2) -0.0208(15) -0.0166(15) 0.0073(12)
F2 0.148(3) 0.192(4) 0.095(2) -0.093(2) 0.080(2) -0.123(3)
C23 0.0303(14) 0.0472(17) 0.0507(18) -0.0078(14) -0.0018(13) -0.0036(12)
C40 0.0365(15) 0.062(2) 0.0259(13) -0.0125(13) 0.0081(11) -0.0123(14)
C89 0.0395(16) 0.0525(18) 0.0411(16) -0.0152(14) -0.0181(13) 0.0065(13)
C69 0.0387(16) 0.074(2) 0.0434(17) -0.0335(17) -0.0003(13) 0.0027(15)
C70 0.0330(15) 0.059(2) 0.077(2) -0.0439(19) -0.0113(15) 0.0112(14)

loop_
_atom_type_symbol
_atom_type_description
_atom_type_scat_dispersion_real
_atom_type_scat_dispersion_imag
_atom_type_scat_source
Br Br -0.6763 1.2805 'International Tables Vol C Tables 4.2.6.8 and 6.1.1.4'
C C 0.0181 0.0091 'International Tables Vol C Tables 4.2.6.8 and 6.1.1.4'
Cl Cl 0.3639 0.7018 'International Tables Vol C Tables 4.2.6.8 and 6.1.1.4'
Cu Cu -1.9646 0.5888 'International Tables Vol C Tables 4.2.6.8 and 6.1.1.4'
F F 0.0727 0.0534 'International Tables Vol C Tables 4.2.6.8 and 6.1.1.4'
H H 0.0000 0.0000 'International Tables Vol C Tables 4.2.6.8 and 6.1.1.4'
N N 0.0311 0.0180 'International Tables Vol C Tables 4.2.6.8 and 6.1.1.4'
O O 0.0492 0.0322 'International Tables Vol C Tables 4.2.6.8 and 6.1.1.4'
P P 0.2955 0.4335 'International Tables Vol C Tables 4.2.6.8 and 6.1.1.4'

loop_
_geom_angle_atom_site_label_1
_geom_angle_atom_site_label_2
_geom_angle_atom_site_label_3
_geom_angle
P2 Cu1 P1 112.37(2)
N1 Cu1 P1 105.08(6)
N1 Cu1 P2 111.47(6)
N2 Cu1 P1 110.95(6)
N2 Cu1 P2 129.56(6)
N2 Cu1 N1 80.22(7)
P3 Cu2 P4 112.52(3)
N4 Cu2 P4 104.92(6)
N4 Cu2 P3 115.62(6)
N3 Cu2 P4 113.62(6)
N3 Cu2 P3 124.18(6)
N3 Cu2 N4 80.34(8)
C85 P4 Cu2 110.76(8)
C80 P4 Cu2 111.77(8)
C80 P4 C85 104.78(11)
C80 P4 C91 103.35(11)
C91 P4 Cu2 121.01(8)
C91 P4 C85 103.69(11)
C61 P3 Cu2 117.23(8)
C61 P3 C73 101.55(11)
C73 P3 Cu2 113.23(8)
C67 P3 Cu2 114.52(8)
C67 P3 C61 104.12(11)
C67 P3 C73 104.59(11)
C43 P1 Cu1 112.90(8)
C43 P1 C37 103.17(10)
C43 P1 C32 107.31(11)
C37 P1 Cu1 117.63(8)
C37 P1 C32 101.20(11)
C32 P1 Cu1 113.35(8)
C13 P2 Cu1 108.59(7)
C13 P2 C25 104.43(10)
C19 P2 Cu1 121.85(8)
C19 P2 C13 103.40(11)
C19 P2 C25 104.30(11)
C25 P2 Cu1 112.65(8)
F6 P5 F3 178.44(12)
F1 P5 F3 90.96(11)
F1 P5 F6 88.94(12)
F1 P5 F4 177.9(2)
F5 P5 F3 90.93(13)
F5 P5 F6 90.63(14)
F5 P5 F1 89.0(2)
F5 P5 F4 88.9(2)
F4 P5 F3 89.12(11)
F4 P5 F6 91.04(12)
F2 P5 F3 88.18(14)
F2 P5 F6 90.26(14)
F2 P5 F1 92.1(2)
F2 P5 F5 178.60(19)
F2 P5 F4 90.0(3)
F7 P6 F10 178.93(11)
F8 P6 F10 89.31(11)
F8 P6 F7 90.19(12)
F12 P6 F10 90.83(13)
F12 P6 F7 88.21(13)
F12 P6 F8 88.30(18)
F11 P6 F10 90.36(13)
F11 P6 F7 90.14(13)
F11 P6 F8 179.57(18)
F11 P6 F12 92.0(2)
F11 P6 F9 89.1(2)
F9 P6 F10 89.38(12)
F9 P6 F7 91.58(13)
F9 P6 F8 90.6(2)
F9 P6 F12 178.9(2)
C26 O1 C31 117.93(18)
C79 O2 C74 118.12(18)
C5 N1 Cu1 112.24(14)
C1 N1 Cu1 128.97(16)
C1 N1 C5 118.33(19)
C6 N2 Cu1 112.79(15)
C10 N2 Cu1 129.27(16)
C10 N2 C6 117.61(19)
C54 N4 Cu2 111.93(15)
C60 N4 Cu2 128.81(17)
C60 N4 C54 118.1(2)
C53 N3 Cu2 112.71(14)
C49 N3 Cu2 129.04(16)
C49 N3 C53 117.82(19)
C5 C4 C12 118.7(2)
C3 C4 C5 115.7(2)
C3 C4 C12 125.6(2)
N4 C54 C53 117.0(2)
N4 C54 C55 123.2(2)
C55 C54 C53 119.7(2)
C53 C52 C57 119.1(2)
C53 C52 C51 115.9(2)
C51 C52 C57 125.0(2)
N3 C53 C54 116.90(19)
N3 C53 C52 123.4(2)
C52 C53 C54 119.7(2)
N2 C6 C7 123.6(2)
N2 C6 C5 116.74(19)
C7 C6 C5 119.6(2)
C6 C7 C8 116.2(2)
C6 C7 C11 118.9(2)
C8 C7 C11 124.9(2)
N1 C5 C4 123.4(2)
N1 C5 C6 116.80(19)
C4 C5 C6 119.8(2)
C62 C61 P3 123.2(2)
C66 C61 P3 117.51(19)
C66 C61 C62 119.3(2)
C52 C57 H57 119.5
C56 C57 C52 121.0(2)
C56 C57 H57 119.5
C74 C73 P3 120.75(18)
C74 C73 C78 116.6(2)
C78 C73 P3 122.47(19)
C54 C55 C56 118.7(2)
C58 C55 C54 115.8(2)
C58 C55 C56 125.4(2)
C52 C51 Br3 119.29(18)
C50 C51 Br3 119.69(18)
C50 C51 C52 121.0(2)
C57 C56 C55 121.6(2)
C57 C56 H56 119.2
C55 C56 H56 119.2
C86 C85 P4 116.76(18)
C90 C85 P4 124.53(19)
C90 C85 C86 118.6(2)
C14 C13 P2 116.59(17)
C14 C13 C18 118.9(2)
C18 C13 P2 124.34(18)
N3 C49 H49 118.4
N3 C49 C50 123.3(2)
C50 C49 H49 118.4
O2 C74 C73 119.4(2)
C75 C74 O2 118.0(2)
C75 C74 C73 122.4(2)
C4 C3 Br1 121.06(17)
C2 C3 Br1 117.78(17)
C2 C3 C4 121.2(2)
C43 C44 H44 120.1
C45 C44 H44 120.1
C45 C44 C43 119.9(2)
C7 C8 Br2 120.58(17)
C9 C8 Br2 118.97(17)
C9 C8 C7 120.4(2)
N2 C10 H10 118.2
N2 C10 C9 123.5(2)
C9 C10 H10 118.2
C13 C14 H14 119.6
C15 C14 C13 120.7(2)
C15 C14 H14 119.6
C7 C11 H11 119.2
C12 C11 C7 121.5(2)
C12 C11 H11 119.2
C51 C50 C49 118.6(2)
C51 C50 H50 120.7
C49 C50 H50 120.7
C58 C59 H59 120.9
C58 C59 C60 118.3(2)
C60 C59 H59 120.9
C55 C58 Br4 119.57(18)
C59 C58 Br4 119.08(18)
C59 C58 C55 121.3(2)
N4 C60 C59 123.2(2)
N4 C60 H60 118.4
C59 C60 H60 118.4
C44 C43 P1 123.90(18)
C44 C43 C48 119.6(2)
C48 C43 P1 116.46(18)
C81 C80 P4 123.85(19)
C81 C80 C79 118.1(2)
C79 C80 P4 117.75(18)
C4 C12 H12 119.3
C11 C12 C4 121.4(2)
C11 C12 H12 119.3
C19 C20 H20 119.6
C21 C20 H20 119.6
C21 C20 C19 120.8(2)
O1 C31 C32 119.2(2)
C36 C31 O1 118.2(2)
C36 C31 C32 122.4(2)
C61 C62 H62 119.8
C63 C62 C61 120.4(3)
C63 C62 H62 119.8
C38 C37 P1 123.17(19)
C38 C37 C42 119.1(2)
C42 C37 P1 117.76(19)
C37 C38 H38 120.0
C37 C38 C39 120.1(3)
C39 C38 H38 120.0
C91 C92 H92 119.9
C93 C92 H92 119.9
C93 C92 C91 120.1(2)
C92 C91 P4 122.78(19)
C96 C91 P4 118.16(19)
C96 C91 C92 119.0(2)
C3 C2 H2 120.7
C3 C2 C1 118.5(2)
C1 C2 H2 120.7
C85 C86 H86 119.5
C87 C86 C85 121.1(2)
C87 C86 H86 119.5
C68 C67 P3 123.7(2)
C68 C67 C72 119.5(2)
C72 C67 P3 116.73(19)
C8 C9 C10 118.6(2)
C8 C9 H9 120.7
C10 C9 H9 120.7
O1 C26 C25 115.5(2)
C27 C26 O1 122.2(2)
C27 C26 C25 122.2(2)
C20 C19 P2 118.71(19)
C20 C19 C24 118.9(2)
C24 C19 P2 122.41(19)
C61 C66 H66 120.0
C61 C66 C65 120.1(2)
C65 C66 H66 120.0
C80 C81 H81 119.6
C80 C81 C82 120.8(2)
C82 C81 H81 119.6
C37 C42 H42 119.9
C41 C42 C37 120.3(3)
C41 C42 H42 119.9
C85 C90 H90 120.0
C89 C90 C85 120.1(2)
C89 C90 H90 120.0
C31 C32 P1 119.92(18)
C33 C32 P1 122.74(18)
C33 C32 C31 116.8(2)
C44 C45 H45 120.0
C46 C45 C44 120.0(2)
C46 C45 H45 120.0
C14 C15 H15 120.0
C14 C15 C16 120.0(2)
C16 C15 H15 120.0
C26 C25 P2 117.88(18)
C26 C25 C30 117.9(2)
C30 C25 P2 124.1(2)
C86 C87 H87 120.2
C86 C87 C88 119.6(2)
C88 C87 H87 120.2
C43 C48 H48 119.8
C47 C48 C43 120.4(2)
C47 C48 H48 119.8
O2 C79 C80 115.4(2)
C84 C79 O2 122.8(2)
C84 C79 C80 121.8(2)
C15 C16 H16 120.1
C17 C16 C15 119.8(2)
C17 C16 H16 120.1
C13 C18 H18 119.9
C17 C18 C13 120.2(2)
C17 C18 H18 119.9
C67 C68 H68 120.3
C67 C68 C69 119.4(3)
C69 C68 H68 120.3
N1 C1 C2 122.9(2)
N1 C1 H1 118.6
C2 C1 H1 118.6
C66 C65 H65 120.1
C64 C65 C66 119.8(3)
C64 C65 H65 120.1
C74 C75 H75 120.4
C74 C75 C76 119.1(3)
C76 C75 H75 120.4
C19 C24 H24 119.8
C23 C24 C19 120.3(3)
C23 C24 H24 119.8
C42 C41 H41 119.9
C40 C41 C42 120.2(3)
C40 C41 H41 119.9
C73 C78 H78 119.2
C77 C78 C73 121.5(3)
C77 C78 H78 119.2
C67 C72 H72 119.9
C71 C72 C67 120.1(3)
C71 C72 H72 119.9
C93 C94 H94 120.0
C95 C94 H94 120.0
C95 C94 C93 120.1(3)
C20 C21 H21 120.1
C22 C21 C20 119.8(3)
C22 C21 H21 120.1
C28 C29 H29 119.8
C28 C29 C30 120.4(3)
C30 C29 H29 119.8
C91 C96 H96 119.8
C91 C96 C95 120.4(3)
C95 C96 H96 119.8
C62 C63 H63 120.0
C64 C63 C62 119.9(3)
C64 C63 H63 120.0
C16 C17 C18 120.3(2)
C16 C17 H17 119.8
C18 C17 H17 119.8
C81 C82 H82 120.1
C83 C82 C81 119.8(3)
C83 C82 H82 120.1
C65 C64 H64 119.8
C63 C64 C65 120.5(3)
C63 C64 H64 119.8
C26 C27 H27 120.7
C28 C27 C26 118.7(3)
C28 C27 H27 120.7
C32 C33 H33 119.3
C34 C33 C32 121.5(2)
C34 C33 H33 119.3
C92 C93 H93 119.8
C94 C93 C92 120.4(3)
C94 C93 H93 119.8
C79 C84 H84 120.6
C79 C84 C83 118.9(2)
C83 C84 H84 120.6
C31 C36 H36 120.3
C31 C36 C35 119.5(2)
C35 C36 H36 120.3
C75 C76 H76 120.0
C77 C76 C75 119.9(2)
C77 C76 H76 120.0
C87 C88 H88 120.0
C89 C88 C87 120.1(3)
C89 C88 H88 120.0
C45 C46 H46 119.8
C45 C46 C47 120.5(2)
C47 C46 H46 119.8
C29 C28 C27 120.5(2)
C29 C28 H28 119.8
C27 C28 H28 119.8
C78 C77 H77 119.8
C76 C77 C78 120.4(3)
C76 C77 H77 119.8
C48 C47 C46 119.6(2)
C48 C47 H47 120.2
C46 C47 H47 120.2
C33 C34 H34 120.0
C33 C34 C35 120.0(3)
C35 C34 H34 120.0
C36 C35 C34 119.8(3)
C36 C35 H35 120.1
C34 C35 H35 120.1
C94 C95 C96 120.0(3)
C94 C95 H95 120.0
C96 C95 H95 120.0
C25 C30 H30 119.9
C29 C30 C25 120.3(3)
C29 C30 H30 119.9
C38 C39 H39 119.7
C40 C39 C38 120.6(3)
C40 C39 H39 119.7
C82 C83 C84 120.7(2)
C82 C83 H83 119.7
C84 C83 H83 119.7
C21 C22 H22 119.9
C21 C22 C23 120.1(3)
C23 C22 H22 119.9
C72 C71 H71 120.0
C70 C71 C72 120.0(3)
C70 C71 H71 120.0
C24 C23 H23 119.9
C22 C23 C24 120.1(3)
C22 C23 H23 119.9
C41 C40 H40 120.1
C39 C40 C41 119.7(3)
C39 C40 H40 120.1
C90 C89 H89 119.7
C88 C89 C90 120.5(3)
C88 C89 H89 119.7
C68 C69 H69 119.7
C70 C69 C68 120.6(3)
C70 C69 H69 119.7
C71 C70 H70 119.8
C69 C70 C71 120.3(3)
C69 C70 H70 119.8

loop_
_geom_bond_atom_site_label_1
_geom_bond_atom_site_label_2
_geom_bond_distance
Br2 C8 1.886(2)
Br1 C3 1.891(2)
Br4 C58 1.893(2)
Br3 C51 1.894(2)
Cu1 P1 2.2622(7)
Cu1 P2 2.2377(7)
Cu1 N1 2.0797(19)
Cu1 N2 2.0607(19)
Cu2 P4 2.2694(7)
Cu2 P3 2.2370(7)
Cu2 N4 2.088(2)
Cu2 N3 2.0683(19)
P4 C85 1.827(2)
P4 C80 1.823(2)
P4 C91 1.826(2)
P3 C61 1.826(2)
P3 C73 1.839(2)
P3 C67 1.825(3)
P1 C43 1.816(2)
P1 C37 1.831(2)
P1 C32 1.838(2)
P2 C13 1.826(2)
P2 C19 1.821(3)
P2 C25 1.828(2)
P5 F3 1.5980(16)
P5 F6 1.5845(18)
P5 F1 1.558(2)
P5 F5 1.550(2)
P5 F4 1.567(2)
P5 F2 1.546(2)
P6 F10 1.5926(16)
P6 F7 1.5909(17)
P6 F8 1.578(2)
P6 F12 1.569(2)
P6 F11 1.555(2)
P6 F9 1.567(2)
O1 C31 1.398(3)
O1 C26 1.391(3)
O2 C74 1.395(3)
O2 C79 1.390(3)
N1 C5 1.355(3)
N1 C1 1.330(3)
N2 C6 1.360(3)
N2 C10 1.329(3)
N4 C54 1.363(3)
N4 C60 1.323(3)
N3 C53 1.365(3)
N3 C49 1.326(3)
C4 C5 1.415(3)
C4 C3 1.409(3)
C4 C12 1.435(3)
C54 C53 1.443(3)
C54 C55 1.414(3)
C52 C53 1.411(3)
C52 C57 1.431(3)
C52 C51 1.412(3)
C6 C7 1.413(3)
C6 C5 1.444(3)
C7 C8 1.415(3)
C7 C11 1.431(3)
C61 C62 1.399(4)
C61 C66 1.391(4)
C57 H57 0.9500
C57 C56 1.354(3)
C73 C74 1.397(3)
C73 C78 1.398(4)
C55 C56 1.431(3)
C55 C58 1.405(3)
C51 C50 1.364(4)
C56 H56 0.9500
C85 C86 1.398(3)
C85 C90 1.392(3)
C13 C14 1.390(3)
C13 C18 1.397(3)
C49 H49 0.9500
C49 C50 1.401(3)
C74 C75 1.387(3)
C3 C2 1.367(3)
C44 H44 0.9500
C44 C43 1.391(3)
C44 C45 1.390(4)
C8 C9 1.370(3)
C10 H10 0.9500
C10 C9 1.403(3)
C14 H14 0.9500
C14 C15 1.382(3)
C11 H11 0.9500
C11 C12 1.352(3)
C50 H50 0.9500
C59 H59 0.9500
C59 C58 1.366(4)
C59 C60 1.402(4)
C60 H60 0.9500
C43 C48 1.397(3)
C80 C81 1.388(4)
C80 C79 1.399(3)
C12 H12 0.9500
C20 H20 0.9500
C20 C19 1.391(3)
C20 C21 1.391(4)
C31 C32 1.399(3)
C31 C36 1.377(4)
C62 H62 0.9500
C62 C63 1.383(4)
C37 C38 1.387(3)
C37 C42 1.400(3)
C38 H38 0.9500
C38 C39 1.394(4)
C92 H92 0.9500
C92 C91 1.392(4)
C92 C93 1.389(4)
C91 C96 1.390(4)
C2 H2 0.9500
C2 C1 1.398(3)
C86 H86 0.9500
C86 C87 1.379(4)
C67 C68 1.392(4)
C67 C72 1.393(4)
C9 H9 0.9500
C26 C25 1.394(4)
C26 C27 1.386(3)
C19 C24 1.402(4)
C66 H66 0.9500
C66 C65 1.393(4)
C81 H81 0.9500
C81 C82 1.391(4)
C42 H42 0.9500
C42 C41 1.388(4)
C90 H90 0.9500
C90 C89 1.386(4)
C32 C33 1.398(3)
C45 H45 0.9500
C45 C46 1.386(4)
C15 H15 0.9500
C15 C16 1.388(4)
C25 C30 1.398(4)
C87 H87 0.9500
C87 C88 1.384(4)
C48 H48 0.9500
C48 C47 1.386(4)
C79 C84 1.383(3)
C16 H16 0.9500
C16 C17 1.379(4)
C18 H18 0.9500
C18 C17 1.388(4)
C68 H68 0.9500
C68 C69 1.397(4)
C1 H1 0.9500
C65 H65 0.9500
C65 C64 1.384(4)
C75 H75 0.9500
C75 C76 1.388(4)
C24 H24 0.9500
C24 C23 1.388(4)
C41 H41 0.9500
C41 C40 1.385(5)
C78 H78 0.9500
C78 C77 1.386(4)
C72 H72 0.9500
C72 C71 1.391(4)
C94 H94 0.9500
C94 C93 1.379(4)
C94 C95 1.376(4)
C21 H21 0.9500
C21 C22 1.387(4)
C29 H29 0.9500
C29 C28 1.382(5)
C29 C30 1.390(4)
C96 H96 0.9500
C96 C95 1.395(4)
C63 H63 0.9500
C63 C64 1.382(4)
C17 H17 0.9500
C82 H82 0.9500
C82 C83 1.386(4)
C64 H64 0.9500
C27 H27 0.9500
C27 C28 1.384(4)
C33 H33 0.9500
C33 C34 1.386(4)
C93 H93 0.9500
C84 H84 0.9500
C84 C83 1.386(4)
C36 H36 0.9500
C36 C35 1.386(4)
C76 H76 0.9500
C76 C77 1.374(4)
C88 H88 0.9500
C88 C89 1.380(4)
C46 H46 0.9500
C46 C47 1.388(4)
C28 H28 0.9500
C77 H77 0.9500
C47 H47 0.9500
C34 H34 0.9500
C34 C35 1.388(4)
C35 H35 0.9500
C95 H95 0.9500
C30 H30 0.9500
C39 H39 0.9500
C39 C40 1.377(5)
C83 H83 0.9500
C22 H22 0.9500
C22 C23 1.387(4)
C71 H71 0.9500
C71 C70 1.376(5)
C23 H23 0.9500
C40 H40 0.9500
C89 H89 0.9500
C69 H69 0.9500
C69 C70 1.372(5)
C70 H70 0.9500

loop_
_smtbx_masks_void_nr
_smtbx_masks_void_average_x
_smtbx_masks_void_average_y
_smtbx_masks_void_average_z
_smtbx_masks_void_volume
_smtbx_masks_void_count_electrons
_smtbx_masks_void_content
1 -0.500 0.000 0.000 622.6 184.4 '2 CH2Cl2'
2 0.438 0.531 0.713 7.3 0.0 ?
3 0.562 0.469 0.287 7.3 0.0 ?
